data_8104765
loop_
_publ_author_name
'Dong, Zhi-Yun'
'Xi, Fu-Gui'
'Xu, Xing-Yu'

_publ_section_title
;
 The crystal structure of
 3,3&#x2032;-((carbonylbis(azanediyl))bis(ethane-2,1-diyl))
 bis(1-methyl-1H-benzo[d]imidazol-3-ium) tetrafluoroborate monohydrate,
 C21H28N6O3B2F8
;
_journal_issue 3
_journal_name_full 'Zeitschrift f\"ur Kristallographie - New Crystal Structures'
_journal_page_first 553
_journal_page_last 555
_journal_paper_doi 10.1515/ncrs-2020-0646
_journal_volume 236
_journal_year 2021
_chemical_formula_moiety 'C21 H26 N6 O, 2(B F4), 0.5(H4 O2)'
_chemical_formula_sum 'C21 H28 B2 F8 N6 O2'
_chemical_formula_weight 570.11
_chemical_name_systematic
;
3,3'-((carbonylbis(azanediyl))bis(ethane-2,1-diyl))bis(1-
methyl-1H-benzo[d]imidazol-3-ium) 
tetrafluoroborate monohydrate 
;
_space_group_crystal_system orthorhombic
_space_group_IT_number 56
_space_group_name_Hall '-P 2ab 2ac'
_space_group_name_H-M_alt 'P c c n'
_atom_sites_solution_hydrogens mixed
_atom_sites_solution_primary dual
_cell_angle_alpha 90
_cell_angle_beta 90
_cell_angle_gamma 90
_cell_formula_units_Z 4
_cell_length_a 17.7949(19)
_cell_length_b 9.3979(10)
_cell_length_c 15.3455(16)
_cell_measurement_reflns_used 5046
_cell_measurement_temperature 296(2)
_cell_measurement_theta_max 22.671
_cell_measurement_theta_min 2.289
_cell_volume 2566.3(5)
_computing_cell_refinement 'SAINT v7.34A (Bruker, 200?)'
_computing_data_reduction 'SAINT v7.34A (Bruker, 200?)'
_computing_molecular_graphics 'Olex2 1.3 (Dolomanov et al., 2009)'
_computing_publication_material 'Olex2 1.3 (Dolomanov et al., 2009)'
_computing_structure_refinement 'XL  (Sheldrick, 2008)'
_computing_structure_solution 'XT  (Sheldrick, 2015)'
_diffrn_ambient_temperature 296.15
_diffrn_measured_fraction_theta_full 1.000
_diffrn_measured_fraction_theta_max 0.996
_diffrn_measurement_device_type 'CCD area detector'
_diffrn_measurement_method 'phi and omega scans'
_diffrn_radiation_monochromator graphite
_diffrn_radiation_type MoK\a
_diffrn_radiation_wavelength 0.71073
_diffrn_reflns_av_R_equivalents 0.0533
_diffrn_reflns_av_unetI/netI 0.0258
_diffrn_reflns_Laue_measured_fraction_full 1.000
_diffrn_reflns_Laue_measured_fraction_max 0.996
_diffrn_reflns_limit_h_max 20
_diffrn_reflns_limit_h_min -23
_diffrn_reflns_limit_k_max 12
_diffrn_reflns_limit_k_min -12
_diffrn_reflns_limit_l_max 20
_diffrn_reflns_limit_l_min -20
_diffrn_reflns_number 32623
_diffrn_reflns_point_group_measured_fraction_full 1.000
_diffrn_reflns_point_group_measured_fraction_max 0.996
_diffrn_reflns_theta_full 25.242
_diffrn_reflns_theta_max 28.090
_diffrn_reflns_theta_min 2.289
_diffrn_source_current 30.0
_diffrn_source_power 1.5
_diffrn_source_voltage 50.0
_exptl_absorpt_coefficient_mu 0.135
_exptl_absorpt_correction_T_max 0.9906
_exptl_absorpt_correction_T_min 0.778432
_exptl_absorpt_correction_type multi-scan
_exptl_absorpt_process_details
;
SADABS-2004/1 (Bruker,2004) was used for absorption correction.
R(int) was 0.0646 before and 0.0270 after correction.
The Ratio of minimum to maximum transmission is 0.7784.
The \l/2 correction factor is 0.0015.
;
_exptl_crystal_colour colorless
_exptl_crystal_density_diffrn 1.476
_exptl_crystal_density_meas .
_exptl_crystal_density_method 'not measured'
_exptl_crystal_description block
_exptl_crystal_F_000 1176
_exptl_crystal_size_max 0.25
_exptl_crystal_size_mid 0.15
_exptl_crystal_size_min 0.07
_refine_diff_density_max 0.301
_refine_diff_density_min -0.201
_refine_diff_density_rms 0.043
_refine_ls_extinction_coef .
_refine_ls_extinction_method none
_refine_ls_goodness_of_fit_ref 1.028
_refine_ls_hydrogen_treatment constr
_refine_ls_matrix_type full
_refine_ls_number_parameters 183
_refine_ls_number_reflns 3127
_refine_ls_number_restraints 1
_refine_ls_restrained_S_all 10.655
_refine_ls_R_factor_all 0.1014
_refine_ls_R_factor_gt 0.0567
_refine_ls_shift/su_max 0.001
_refine_ls_shift/su_mean 0.000
_refine_ls_structure_factor_coef Fsqd
_refine_ls_weighting_details 'w=1/[\s^2^(Fo^2^)+(0.0794P)^2^+1.2701P] where P=(Fo^2^+2Fc^2^)/3'
_refine_ls_weighting_scheme calc
_refine_ls_wR_factor_gt 0.1515
_refine_ls_wR_factor_ref 0.1846
_reflns_Friedel_coverage 0.000
_reflns_Friedel_fraction_full .
_reflns_Friedel_fraction_max .
_reflns_number_gt 1897
_reflns_number_total 3127
_reflns_threshold_expression 'I > 2\s(I)'
_cod_data_source_file suppl_j_ncrs-2020-0646_suppl.cif
_cod_data_source_block z
_cod_database_code 8104765
_shelx_space_group_comment
;
The symmetry employed for this shelxl refinement is uniquely defined
by the following loop, which should always be used as a source of
symmetry information in preference to the above space-group names.
They are only intended as comments.
;
_shelx_estimated_absorpt_t_max 0.991
_shelx_estimated_absorpt_t_min 0.967
_olex2_refinement_description
;
1. Fixed Uiso
 At 1.2 times of:
  All C(H) groups, All C(H,H) groups, All N(H) groups
 At 1.5 times of:
  All C(H,H,H) groups, All O(H,H) groups
2. Restrained distances
 O2-H2A
 0.85 with sigma of 0.0001
3. Others
 Fixed Sof: O2(0.5) H2A(0.5) H2B(0.5)
4.a Rotating group:
 O2(H2A,H2B)
4.b Secondary CH2 refined with riding coordinates:
 C8(H8A,H8B), C9(H9A,H9B)
4.c Me refined with riding coordinates:
 C11(H11A,H11B,H11C)
4.d Aromatic/amide H refined with riding coordinates:
 N3(H3), C1(H1), C2(H2), C3(H3A), C4(H4), C7(H7)
;

loop_
_space_group_symop_operation_xyz
'x, y, z'
'-x+1/2, -y+1/2, z'
'-x, y+1/2, -z+1/2'
'x+1/2, -y, -z+1/2'
'-x, -y, -z'
'x-1/2, y-1/2, -z'
'x, -y-1/2, z-1/2'
'-x-1/2, y, z-1/2'

loop_
_atom_site_label
_atom_site_type_symbol
_atom_site_fract_x
_atom_site_fract_y
_atom_site_fract_z
_atom_site_U_iso_or_equiv
_atom_site_adp_type
_atom_site_occupancy
_atom_site_site_symmetry_order
_atom_site_calc_flag
_atom_site_refinement_flags_posn
_atom_site_refinement_flags_adp
_atom_site_refinement_flags_occupancy
_atom_site_disorder_assembly
_atom_site_disorder_group
O1 O 0.750000 1.250000 -0.46741(13) 0.0587(6) Uani 1 2 d S T P . .
N1 N 0.90084(10) 1.0697(2) -0.35090(12) 0.0560(5) Uani 1 1 d . . . . .
N2 N 0.85795(10) 0.99322(19) -0.47440(12) 0.0454(4) Uani 1 1 d . . . . .
N3 N 0.74597(11) 1.1287(2) -0.59464(12) 0.0501(5) Uani 1 1 d . . . . .
H3 H 0.748929 1.134014 -0.650482 0.060 Uiso 1 1 calc R U . . .
C1 C 0.99436(14) 1.2472(3) -0.4105(2) 0.0704(8) Uani 1 1 d . . . . .
H1 H 1.012511 1.280701 -0.357507 0.085 Uiso 1 1 calc R U . . .
C2 C 1.02111(15) 1.2976(3) -0.4892(3) 0.0844(10) Uani 1 1 d . . . . .
H2 H 1.058155 1.367445 -0.489254 0.101 Uiso 1 1 calc R U . . .
C3 C 0.99404(14) 1.2466(4) -0.5684(2) 0.0793(9) Uani 1 1 d . . . . .
H3A H 1.014001 1.282641 -0.619869 0.095 Uiso 1 1 calc R U . . .
C4 C 0.93897(13) 1.1450(3) -0.57293(17) 0.0604(7) Uani 1 1 d . . . . .
H4 H 0.920963 1.111445 -0.625981 0.072 Uiso 1 1 calc R U . . .
C5 C 0.91162(11) 1.0951(2) -0.49427(14) 0.0448(5) Uani 1 1 d . . . . .
C6 C 0.93889(12) 1.1439(3) -0.41512(15) 0.0509(6) Uani 1 1 d . . . . .
C7 C 0.85328(12) 0.9825(3) -0.38898(15) 0.0523(6) Uani 1 1 d . . . . .
H7 H 0.820795 0.921533 -0.359617 0.063 Uiso 1 1 calc R U . . .
C8 C 0.81110(13) 0.9160(3) -0.53636(17) 0.0562(6) Uani 1 1 d . . . . .
H8A H 0.800703 0.821833 -0.513463 0.067 Uiso 1 1 calc R U . . .
H8B H 0.838480 0.904656 -0.590577 0.067 Uiso 1 1 calc R U . . .
C9 C 0.73694(13) 0.9916(3) -0.55477(16) 0.0559(6) Uani 1 1 d . . . . .
H9A H 0.706696 0.932146 -0.592726 0.067 Uiso 1 1 calc R U . . .
H9B H 0.709798 1.003015 -0.500399 0.067 Uiso 1 1 calc R U . . .
C10 C 0.750000 1.250000 -0.54705(19) 0.0469(7) Uani 1 2 d S T P . .
C11 C 0.91201(18) 1.0821(4) -0.25698(17) 0.0894(11) Uani 1 1 d . . . . .
H11A H 0.949626 1.152858 -0.245382 0.134 Uiso 1 1 calc R U . . .
H11B H 0.865625 1.109509 -0.229797 0.134 Uiso 1 1 calc R U . . .
H11C H 0.928134 0.992164 -0.233972 0.134 Uiso 1 1 calc R U . . .
B1 B 0.65409(19) 0.8933(5) -0.2890(2) 0.0760(10) Uani 1 1 d . . . . .
F1 F 0.71942(11) 0.9327(3) -0.24738(12) 0.1138(8) Uani 1 1 d . . . . .
F2 F 0.60551(16) 1.0003(3) -0.2864(2) 0.1612(12) Uani 1 1 d . . . . .
F3 F 0.62177(14) 0.7791(3) -0.24795(14) 0.1301(10) Uani 1 1 d . . . . .
F4 F 0.67229(11) 0.8532(2) -0.37147(11) 0.0955(6) Uani 1 1 d . . . . .
O2 O 0.7355(12) 1.231(3) -0.2835(3) 0.105(6) Uani 0.5 1 d D . P . .
H2A H 0.702052 1.278446 -0.301414 0.158 Uiso 0.5 1 d DR U P . .
H2B H 0.753411 1.237550 -0.332969 0.158 Uiso 0.5 1 d R U P . .

loop_
_atom_site_aniso_label
_atom_site_aniso_U_11
_atom_site_aniso_U_22
_atom_site_aniso_U_33
_atom_site_aniso_U_23
_atom_site_aniso_U_13
_atom_site_aniso_U_12
O1 0.0684(14) 0.0774(16) 0.0305(11) 0.000 0.000 0.0095(13)
N1 0.0451(10) 0.0800(14) 0.0429(11) -0.0065(10) -0.0001(8) 0.0038(10)
N2 0.0428(9) 0.0498(10) 0.0437(10) 0.0040(8) -0.0029(8) 0.0007(8)
N3 0.0560(10) 0.0597(11) 0.0346(9) 0.0010(8) -0.0025(8) 0.0026(9)
C1 0.0501(13) 0.0682(16) 0.093(2) -0.0105(16) -0.0162(14) -0.0031(13)
C2 0.0473(14) 0.0748(19) 0.131(3) 0.0253(19) -0.0119(17) -0.0122(13)
C3 0.0477(14) 0.095(2) 0.095(2) 0.0467(19) 0.0006(14) -0.0033(15)
C4 0.0479(13) 0.0752(17) 0.0580(15) 0.0181(13) 0.0003(11) 0.0036(12)
C5 0.0352(10) 0.0484(12) 0.0508(13) 0.0053(10) -0.0017(9) 0.0045(9)
C6 0.0381(11) 0.0582(14) 0.0565(14) -0.0023(11) -0.0028(10) 0.0059(10)
C7 0.0419(11) 0.0684(15) 0.0467(13) 0.0088(11) 0.0011(10) -0.0007(11)
C8 0.0581(14) 0.0527(13) 0.0578(15) -0.0008(11) -0.0116(11) -0.0046(11)
C9 0.0483(13) 0.0686(15) 0.0507(13) 0.0022(11) -0.0059(10) -0.0080(11)
C10 0.0369(14) 0.068(2) 0.0354(16) 0.000 0.000 0.0074(15)
C11 0.0722(19) 0.149(3) 0.0466(16) -0.0162(17) -0.0089(13) 0.005(2)
B1 0.0610(18) 0.103(3) 0.064(2) -0.0243(19) 0.0140(15) -0.0167(19)
F1 0.0883(13) 0.167(2) 0.0865(14) -0.0401(13) -0.0045(10) -0.0353(14)
F2 0.1142(18) 0.153(2) 0.216(3) -0.047(2) 0.0144(19) 0.0382(18)
F3 0.135(2) 0.158(2) 0.0970(15) -0.0028(14) 0.0456(14) -0.0559(17)
F4 0.1105(14) 0.1203(15) 0.0557(10) -0.0188(10) 0.0168(9) -0.0341(12)
O2 0.141(15) 0.130(12) 0.0445(17) 0.015(4) 0.007(3) 0.054(9)

loop_
_atom_type_symbol
_atom_type_description
_atom_type_scat_dispersion_real
_atom_type_scat_dispersion_imag
_atom_type_scat_source
C C 0.0033 0.0016 'International Tables Vol C Tables 4.2.6.8 and 6.1.1.4'
H H 0.0000 0.0000 'International Tables Vol C Tables 4.2.6.8 and 6.1.1.4'
B B 0.0013 0.0007 'International Tables Vol C Tables 4.2.6.8 and 6.1.1.4'
F F 0.0171 0.0103 'International Tables Vol C Tables 4.2.6.8 and 6.1.1.4'
N N 0.0061 0.0033 'International Tables Vol C Tables 4.2.6.8 and 6.1.1.4'
O O 0.0106 0.0060 'International Tables Vol C Tables 4.2.6.8 and 6.1.1.4'

loop_
_geom_angle_atom_site_label_1
_geom_angle_atom_site_label_2
_geom_angle_atom_site_label_3
_geom_angle
_geom_angle_site_symmetry_1
_geom_angle_site_symmetry_3
C6 N1 C11 126.6(2) . .
C7 N1 C6 108.21(19) . .
C7 N1 C11 125.2(2) . .
C5 N2 C8 126.46(19) . .
C7 N2 C5 108.38(19) . .
C7 N2 C8 125.1(2) . .
C9 N3 H3 119.0 . .
C10 N3 H3 119.0 . .
C10 N3 C9 122.09(19) . .
C2 C1 H1 121.9 . .
C2 C1 C6 116.2(3) . .
C6 C1 H1 121.9 . .
C1 C2 H2 119.2 . .
C1 C2 C3 121.7(3) . .
C3 C2 H2 119.2 . .
C2 C3 H3A 118.9 . .
C4 C3 C2 122.1(3) . .
C4 C3 H3A 118.9 . .
C3 C4 H4 121.8 . .
C3 C4 C5 116.3(3) . .
C5 C4 H4 121.8 . .
C4 C5 N2 131.9(2) . .
C4 C5 C6 122.0(2) . .
C6 C5 N2 106.07(19) . .
N1 C6 C1 131.7(2) . .
N1 C6 C5 106.6(2) . .
C5 C6 C1 121.7(2) . .
N1 C7 N2 110.7(2) . .
N1 C7 H7 124.6 . .
N2 C7 H7 124.6 . .
N2 C8 H8A 109.1 . .
N2 C8 H8B 109.1 . .
N2 C8 C9 112.6(2) . .
H8A C8 H8B 107.8 . .
C9 C8 H8A 109.1 . .
C9 C8 H8B 109.1 . .
N3 C9 C8 113.58(19) . .
N3 C9 H9A 108.8 . .
N3 C9 H9B 108.8 . .
C8 C9 H9A 108.8 . .
C8 C9 H9B 108.8 . .
H9A C9 H9B 107.7 . .
O1 C10 N3 122.58(13) . 2_675
O1 C10 N3 122.58(13) . .
N3 C10 N3 114.8(3) . 2_675
N1 C11 H11A 109.5 . .
N1 C11 H11B 109.5 . .
N1 C11 H11C 109.5 . .
H11A C11 H11B 109.5 . .
H11A C11 H11C 109.5 . .
H11B C11 H11C 109.5 . .
F2 B1 F1 109.4(3) . .
F2 B1 F3 107.8(3) . .
F2 B1 F4 113.2(3) . .
F3 B1 F1 110.6(3) . .
F4 B1 F1 107.8(3) . .
F4 B1 F3 108.1(3) . .
O2 O2 H2A 41(4) 2_675 2_675
O2 O2 H2A 107.6 2_675 .
O2 O2 H2B 67(3) 2_675 2_675
O2 O2 H2B 69.0 2_675 .
H2A O2 H2A 133.5 . 2_675
H2A O2 H2B 86.0 . .
H2A O2 H2B 70.5 . 2_675
H2B O2 H2A 65.4 2_675 2_675
H2B O2 H2A 54.0 . 2_675
H2B O2 H2B 18.2 . 2_675

loop_
_geom_bond_atom_site_label_1
_geom_bond_atom_site_label_2
_geom_bond_distance
_geom_bond_site_symmetry_2
O1 C10 1.222(4) .
N1 C6 1.384(3) .
N1 C7 1.315(3) .
N1 C11 1.460(3) .
N2 C5 1.387(3) .
N2 C7 1.317(3) .
N2 C8 1.458(3) .
N3 H3 0.8600 .
N3 C9 1.435(3) .
N3 C10 1.356(2) .
C1 H1 0.9300 .
C1 C2 1.381(5) .
C1 C6 1.387(4) .
C2 H2 0.9300 .
C2 C3 1.393(5) .
C3 H3A 0.9300 .
C3 C4 1.370(4) .
C4 H4 0.9300 .
C4 C5 1.383(3) .
C5 C6 1.386(3) .
C7 H7 0.9300 .
C8 H8A 0.9700 .
C8 H8B 0.9700 .
C8 C9 1.525(3) .
C9 H9A 0.9700 .
C9 H9B 0.9700 .
C11 H11A 0.9600 .
C11 H11B 0.9600 .
C11 H11C 0.9600 .
B1 F1 1.377(4) .
B1 F2 1.327(5) .
B1 F3 1.371(4) .
B1 F4 1.359(4) .
O2 O2 0.62(4) 2_675
O2 H2A 0.7923 .
O2 H2A 1.15(5) 2_675
O2 H2B 0.84(3) 2_675
O2 H2B 0.8252 .

loop_
_geom_torsion_atom_site_label_1
_geom_torsion_atom_site_label_2
_geom_torsion_atom_site_label_3
_geom_torsion_atom_site_label_4
_geom_torsion
_geom_torsion_site_symmetry_1
_geom_torsion_site_symmetry_2
_geom_torsion_site_symmetry_3
_geom_torsion_site_symmetry_4
N2 C5 C6 N1 0.1(2) . . . .
N2 C5 C6 C1 179.6(2) . . . .
N2 C8 C9 N3 62.8(3) . . . .
C1 C2 C3 C4 0.7(5) . . . .
C2 C1 C6 N1 178.9(3) . . . .
C2 C1 C6 C5 -0.5(4) . . . .
C2 C3 C4 C5 -0.2(4) . . . .
C3 C4 C5 N2 -178.8(2) . . . .
C3 C4 C5 C6 -0.7(4) . . . .
C4 C5 C6 N1 -178.5(2) . . . .
C4 C5 C6 C1 1.0(4) . . . .
C5 N2 C7 N1 -0.6(3) . . . .
C5 N2 C8 C9 -90.4(3) . . . .
C6 N1 C7 N2 0.6(3) . . . .
C6 C1 C2 C3 -0.4(4) . . . .
C7 N1 C6 C1 -179.9(3) . . . .
C7 N1 C6 C5 -0.4(3) . . . .
C7 N2 C5 C4 178.7(2) . . . .
C7 N2 C5 C6 0.3(2) . . . .
C7 N2 C8 C9 85.8(3) . . . .
C8 N2 C5 C4 -4.6(4) . . . .
C8 N2 C5 C6 177.0(2) . . . .
C8 N2 C7 N1 -177.4(2) . . . .
C9 N3 C10 O1 3.8(2) . . . .
C9 N3 C10 N3 -176.2(2) . . . 2_675
C10 N3 C9 C8 -92.5(2) . . . .
C11 N1 C6 C1 -1.2(4) . . . .
C11 N1 C6 C5 178.2(2) . . . .
C11 N1 C7 N2 -178.1(2) . . . .
